data_7159850
loop_
_publ_author_name
'Feng, Yang'
'Ren, Yuanyuan'
'Tang, Duoduo'
'Wang, Ke-Hu'
'Wang, Junjiao'
'Huang, Danfeng'
'Lv, Xiaobo'
'Hu, Yulai'

_publ_section_title
;
 Synthesis of difluoromethylated spiropyrazolones <i>via</i> [3 + 2]
 cycloaddition of difluoroacetohydrazonoyl bromides with alkylidene
 pyrazolones.
;
_journal_issue 14
_journal_name_full 'Organic &amp; biomolecular chemistry'
_journal_page_first 2797
_journal_page_last 2812
_journal_paper_doi 10.1039/d4ob00044g
_journal_volume 22
_journal_year 2024
_chemical_formula_moiety 'C25 H19 F3 N4 O'
_chemical_formula_sum 'C25 H19 F3 N4 O'
_chemical_formula_weight 448.44
_space_group_crystal_system monoclinic
_space_group_IT_number 14
_space_group_name_Hall '-P 2ybc'
_space_group_name_H-M_alt 'P 1 21/c 1'
_atom_sites_solution_hydrogens geom
_atom_sites_solution_primary dual
_audit_creation_date 2021-12-07
_audit_creation_method
;
Olex2 1.3
(compiled 2020.11.12 svn.r5f609507 for OlexSys, GUI svn.r6408)
;
_audit_update_record
;
2023-04-03 deposited with the CCDC.	2024-03-12 downloaded from the CCDC.
;
_cell_angle_alpha 90
_cell_angle_beta 101.0820(10)
_cell_angle_gamma 90
_cell_formula_units_Z 4
_cell_length_a 9.01840(10)
_cell_length_b 19.8009(3)
_cell_length_c 12.6774(2)
_cell_measurement_reflns_used 12915
_cell_measurement_temperature 287.3(2)
_cell_measurement_theta_max 77.1580
_cell_measurement_theta_min 4.1900
_cell_volume 2221.62(6)
_computing_cell_refinement 'CrysAlisPro 1.171.41.113a (Rigaku OD, 2021)'
_computing_data_collection 'CrysAlisPro 1.171.41.113a (Rigaku OD, 2021)'
_computing_data_reduction 'CrysAlisPro 1.171.41.113a (Rigaku OD, 2021)'
_computing_molecular_graphics 'Olex2 1.3 (Dolomanov et al., 2009)'
_computing_publication_material 'Olex2 1.3 (Dolomanov et al., 2009)'
_computing_structure_refinement 'SHELXL 2018/3 (Sheldrick, 2015)'
_computing_structure_solution 'SHELXT  (Sheldrick, 2015)'
_diffrn_ambient_environment air
_diffrn_ambient_temperature 287.3(2)
_diffrn_detector 'Hybrid Pixel Array Detector'
_diffrn_detector_area_resol_mean 10.0000
_diffrn_detector_type HyPix
_diffrn_measured_fraction_theta_full 0.995
_diffrn_measured_fraction_theta_max 0.947
_diffrn_measurement_details
;
List of Runs (angles in degrees, time in seconds):

  # Type    Start    End  Width  t~exp~   \w     \q     \k     \f   Frames
#--------------------------------------------------------------------------
  1  \w     69.00 115.00   0.50    0.05    --   47.57 138.00-106.00   92
  2  \w     68.00  98.00   0.50    0.05    --  107.75 138.00-106.00   60
  3  \w    145.00 171.00   0.50    0.05    --  107.75  19.00  90.00   52
  4  \w     97.00 125.00   0.50    0.05    --  107.75  19.00  90.00   56
  5  \w     99.00 124.00   0.50    0.05    --  107.75 131.00  77.00   50
  6  \w     78.00 117.00   0.50    0.05    --   47.57 131.00  77.00   78
  7  \w    -68.00 -32.00   0.50    0.05    -- -100.00  57.00 -90.00   72
  8  \w    -98.00 -57.00   0.50    0.05    --  -47.57 138.00-106.00   82
  9  \w    -77.00 -51.00   0.50    0.05    --  -47.57 131.00  77.00   52
 10  \w    -27.00  23.00   0.50    0.05    --   47.57 -19.00  60.00  100
 11  \w    -24.00  22.00   0.50    0.05    --   47.57 -19.00   0.00   92
 12  \w    -20.00  10.00   0.50    0.05    --   47.57 -19.00 -30.00   60
 13  \w    -23.00   2.00   0.50    0.05    --   47.57 -19.00-120.00   50
 14  \w    -12.00  13.00   0.50    0.05    --   47.57 -19.00-150.00   50
 15  \w     79.00 104.00   0.50    0.05    --  107.75 -99.00   0.00   50
 16  \w     51.00  76.00   0.50    0.05    --  107.75-131.00   6.00   50
 17  \w     35.00 120.00   0.50    0.05    --  107.75-138.00-168.00  170
 18  \w     36.00  61.00   0.50    0.05    --   47.57-131.00   6.00   50
 19  \w     52.00 102.00   0.50    0.05    --  107.75 -77.00   0.00  100
 20  \w     37.00  63.00   0.50    0.05    --  107.75 -57.00  60.00   52
 21  \w     35.00  62.00   0.50    0.05    --  107.75 -57.00 150.00   54
 22  \w   -108.00 -36.00   0.50    0.05    -- -100.00 109.00 -32.35  144
 23  \w   -121.00 -64.00   0.50    0.05    -- -100.00 138.00  19.27  114
 24  \w   -100.00 -75.00   0.50    0.05    -- -100.00 138.00-106.00   50
 25  \w   -120.00 -86.00   0.50    0.05    -- -100.00 136.00-140.65   68
 26  \w    -78.00 -37.00   0.50    0.05    -- -100.00 136.00-140.65   82
 27  \w   -113.00 -85.00   0.50    0.05    -- -100.00 -57.00  90.00   56
 28  \w   -172.00-121.00   0.50    0.05    -- -100.00 -57.00  90.00  102
 29  \w   -169.00-103.00   0.50    0.05    -- -100.00 -57.00-150.00  132
 30  \w   -139.00-101.00   0.50    0.05    -- -100.00-138.00-168.00   76
;
_diffrn_measurement_device 'four-circle diffractometer'
_diffrn_measurement_device_type 'ROD, Synergy Custom system, HyPix'
_diffrn_measurement_method '\w scans'
_diffrn_orient_matrix_type 'CrysAlisPro convention (1999,Acta A55,543-557)'
_diffrn_orient_matrix_UB_11 -0.1161616000
_diffrn_orient_matrix_UB_12 -0.0579821000
_diffrn_orient_matrix_UB_13 -0.0160568000
_diffrn_orient_matrix_UB_21 0.1294601000
_diffrn_orient_matrix_UB_22 -0.0518653000
_diffrn_orient_matrix_UB_23 0.0223669000
_diffrn_orient_matrix_UB_31 -0.0052254000
_diffrn_orient_matrix_UB_32 0.0019075000
_diffrn_orient_matrix_UB_33 0.1207328000
_diffrn_radiation_monochromator mirror
_diffrn_radiation_probe x-ray
_diffrn_radiation_type 'Cu K\a'
_diffrn_radiation_wavelength 1.54184
_diffrn_reflns_av_R_equivalents 0.0283
_diffrn_reflns_av_unetI/netI 0.0235
_diffrn_reflns_Laue_measured_fraction_full 0.995
_diffrn_reflns_Laue_measured_fraction_max 0.947
_diffrn_reflns_limit_h_max 11
_diffrn_reflns_limit_h_min -11
_diffrn_reflns_limit_k_max 24
_diffrn_reflns_limit_k_min -23
_diffrn_reflns_limit_l_max 15
_diffrn_reflns_limit_l_min -11
_diffrn_reflns_number 17080
_diffrn_reflns_point_group_measured_fraction_full 0.995
_diffrn_reflns_point_group_measured_fraction_max 0.947
_diffrn_reflns_theta_full 67.684
_diffrn_reflns_theta_max 77.289
_diffrn_reflns_theta_min 4.197
_diffrn_source 'Rotating-anode X-ray tube'
_diffrn_source_type 'Rigaku (Cu) X-ray Source'
_exptl_absorpt_coefficient_mu 0.855
_exptl_absorpt_correction_T_max 1.00000
_exptl_absorpt_correction_T_min 0.74533
_exptl_absorpt_correction_type multi-scan
_exptl_absorpt_process_details
;
CrysAlisPro 1.171.41.113a (Rigaku Oxford Diffraction, 2021)
Empirical absorption correction using spherical harmonics,
implemented in SCALE3 ABSPACK scaling algorithm.
;
_exptl_crystal_colour 'clear light colourless'
_exptl_crystal_colour_lustre clear
_exptl_crystal_colour_modifier light
_exptl_crystal_colour_primary colourless
_exptl_crystal_density_diffrn 1.341
_exptl_crystal_description block
_exptl_crystal_F_000 928
_exptl_crystal_size_max 0.19
_exptl_crystal_size_mid 0.11
_exptl_crystal_size_min 0.09
_refine_diff_density_max 0.520
_refine_diff_density_min -0.321
_refine_diff_density_rms 0.034
_refine_ls_extinction_coef 0.0078(10)
_refine_ls_extinction_expression Fc^*^=kFc[1+0.001xFc^2^\l^3^/sin(2\q)]^-1/4^
_refine_ls_extinction_method 'SHELXL-2018/3 (Sheldrick 2018)'
_refine_ls_goodness_of_fit_ref 1.085
_refine_ls_hydrogen_treatment constr
_refine_ls_matrix_type full
_refine_ls_number_parameters 300
_refine_ls_number_reflns 4459
_refine_ls_number_restraints 0
_refine_ls_restrained_S_all 1.085
_refine_ls_R_factor_all 0.0581
_refine_ls_R_factor_gt 0.0531
_refine_ls_shift/su_max 0.000
_refine_ls_shift/su_mean 0.000
_refine_ls_structure_factor_coef Fsqd
_refine_ls_weighting_details 'w=1/[\s^2^(Fo^2^)+(0.0769P)^2^+0.5430P] where P=(Fo^2^+2Fc^2^)/3'
_refine_ls_weighting_scheme calc
_refine_ls_wR_factor_gt 0.1510
_refine_ls_wR_factor_ref 0.1555
_reflns_Friedel_coverage 0.000
_reflns_number_gt 3872
_reflns_number_total 4459
_reflns_threshold_expression 'I > 2\s(I)'
_cod_data_source_file d4ob00044g2.cif
_cod_data_source_block xray_1207_auto
_cod_depositor_comments 'Adding full bibliography for 7159847--7159850.cif.'
_cod_original_cell_volume 2221.62(5)
_cod_database_code 7159850
_shelx_shelxl_version_number 2018/3
_shelx_space_group_comment
;
The symmetry employed for this shelxl refinement is uniquely defined
by the following loop, which should always be used as a source of
symmetry information in preference to the above space-group names.
They are only intended as comments.
;
_shelx_estimated_absorpt_t_max 0.927
_shelx_estimated_absorpt_t_min 0.854
_reflns_odcompleteness_completeness 99.51
_reflns_odcompleteness_iscentric 1
_reflns_odcompleteness_theta 66.97
_olex2_refinement_description
;
1. Fixed Uiso
 At 1.2 times of:
  All C(H) groups
 At 1.5 times of:
  All C(H,H,H) groups
2.a Ternary CH refined with riding coordinates:
 C5(H5)
2.b Aromatic/amide H refined with riding coordinates:
 C8(H8), C9(H9), C10(H10), C11(H11), C12(H12), C14(H14), C15(H15), C16(H16),
 C17(H17), C18(H18), C20(H20), C21(H21), C22(H22), C23(H23), C24(H24)
2.c Idealised Me refined as rotating group:
 C4(H4A,H4B,H4C)
;
_olex2_submission_special_instructions 'No special instructions were received'
_oxdiff_exptl_absorpt_empirical_details
;
Empirical correction (ABSPACK) includes:
- Absorption correction using spherical harmonics
- Frame scaling
;
_oxdiff_exptl_absorpt_empirical_full_max 2.203
_oxdiff_exptl_absorpt_empirical_full_min 0.392

loop_
_space_group_symop_operation_xyz
'x, y, z'
'-x, y+1/2, -z+1/2'
'-x, -y, -z'
'x, -y-1/2, z-1/2'

loop_
_atom_site_label
_atom_site_type_symbol
_atom_site_fract_x
_atom_site_fract_y
_atom_site_fract_z
_atom_site_U_iso_or_equiv
_atom_site_adp_type
_atom_site_occupancy
_atom_site_site_symmetry_order
_atom_site_calc_flag
_atom_site_refinement_flags_posn
_atom_site_refinement_flags_adp
_atom_site_refinement_flags_occupancy
_atom_site_disorder_assembly
_atom_site_disorder_group
F1 F 0.1607(2) 0.77154(10) 0.32346(19) 0.1546(10) Uani 1 1 d . . . . .
F2 F 0.11161(17) 0.81381(14) 0.4594(2) 0.1556(9) Uani 1 1 d . . . . .
F3 F 0.20804(17) 0.87325(10) 0.3558(2) 0.1442(9) Uani 1 1 d . . . . .
O1 O 0.49559(13) 0.72963(6) 0.71085(9) 0.0551(3) Uani 1 1 d . . . . .
N1 N 0.76636(15) 0.65633(7) 0.58409(11) 0.0521(3) Uani 1 1 d . . . . .
N2 N 0.67590(15) 0.65832(7) 0.66388(11) 0.0488(3) Uani 1 1 d . . . . .
N3 N 0.59138(15) 0.81525(7) 0.54422(11) 0.0510(3) Uani 1 1 d . . . . .
N4 N 0.45007(16) 0.84122(7) 0.50670(13) 0.0577(4) Uani 1 1 d . . . . .
C25 C 0.2127(2) 0.81379(12) 0.3999(2) 0.0774(6) Uani 1 1 d . . . . .
C1 C 0.57601(16) 0.71065(8) 0.65008(12) 0.0447(3) Uani 1 1 d . . . . .
C2 C 0.58791(16) 0.74118(8) 0.54129(12) 0.0451(4) Uani 1 1 d . . . . .
C3 C 0.72240(17) 0.70398(9) 0.51685(13) 0.0486(4) Uani 1 1 d . . . . .
C4 C 0.7929(2) 0.71705(11) 0.42206(15) 0.0653(5) Uani 1 1 d . . . . .
H4A H 0.886774 0.692962 0.430091 0.098 Uiso 1 1 calc R U . . .
H4B H 0.811331 0.764569 0.416817 0.098 Uiso 1 1 calc R U . . .
H4C H 0.726100 0.702064 0.358043 0.098 Uiso 1 1 calc R U . . .
C5 C 0.44310(17) 0.72759(8) 0.45339(12) 0.0483(4) Uani 1 1 d . . . . .
H5 H 0.475095 0.725479 0.383838 0.058 Uiso 1 1 calc R U . . .
C6 C 0.36560(19) 0.79454(9) 0.45876(15) 0.0560(4) Uani 1 1 d . . . . .
C7 C 0.36108(19) 0.66250(9) 0.46650(13) 0.0515(4) Uani 1 1 d . . . . .
C8 C 0.2560(2) 0.65656(11) 0.53183(16) 0.0648(5) Uani 1 1 d . . . . .
H8 H 0.231174 0.694094 0.568986 0.078 Uiso 1 1 calc R U . . .
C9 C 0.1868(3) 0.59475(13) 0.5426(2) 0.0838(7) Uani 1 1 d . . . . .
H9 H 0.115062 0.591288 0.586120 0.101 Uiso 1 1 calc R U . . .
C10 C 0.2240(3) 0.53918(13) 0.4893(2) 0.0927(8) Uani 1 1 d . . . . .
H10 H 0.178232 0.497862 0.497020 0.111 Uiso 1 1 calc R U . . .
C11 C 0.3280(3) 0.54435(12) 0.4251(2) 0.0956(8) Uani 1 1 d . . . . .
H11 H 0.353695 0.506407 0.389231 0.115 Uiso 1 1 calc R U . . .
C12 C 0.3959(3) 0.60571(11) 0.41272(19) 0.0739(6) Uani 1 1 d . . . . .
H12 H 0.465851 0.608798 0.367723 0.089 Uiso 1 1 calc R U . . .
C13 C 0.68885(19) 0.85291(8) 0.62384(13) 0.0521(4) Uani 1 1 d . . . . .
C14 C 0.6336(2) 0.90659(10) 0.67434(17) 0.0695(5) Uani 1 1 d . . . . .
H14 H 0.530730 0.916162 0.659867 0.083 Uiso 1 1 calc R U . . .
C15 C 0.7312(3) 0.94601(12) 0.7463(2) 0.0873(7) Uani 1 1 d . . . . .
H15 H 0.693779 0.982502 0.779254 0.105 Uiso 1 1 calc R U . . .
C16 C 0.8827(3) 0.93181(12) 0.7696(2) 0.0854(7) Uani 1 1 d . . . . .
H16 H 0.948036 0.958850 0.817479 0.103 Uiso 1 1 calc R U . . .
C17 C 0.9376(2) 0.87749(13) 0.72179(19) 0.0780(6) Uani 1 1 d . . . . .
H17 H 1.039959 0.867122 0.738786 0.094 Uiso 1 1 calc R U . . .
C18 C 0.8413(2) 0.83799(10) 0.64839(17) 0.0652(5) Uani 1 1 d . . . . .
H18 H 0.879275 0.801513 0.615717 0.078 Uiso 1 1 calc R U . . .
C19 C 0.70421(19) 0.61092(8) 0.74953(12) 0.0493(4) Uani 1 1 d . . . . .
C20 C 0.5880(2) 0.59235(9) 0.80067(15) 0.0606(4) Uani 1 1 d . . . . .
H20 H 0.491935 0.610625 0.779227 0.073 Uiso 1 1 calc R U . . .
C21 C 0.6166(3) 0.54621(10) 0.88413(17) 0.0737(6) Uani 1 1 d . . . . .
H21 H 0.539468 0.534073 0.919675 0.088 Uiso 1 1 calc R U . . .
C22 C 0.7563(3) 0.51841(12) 0.91479(18) 0.0834(7) Uani 1 1 d . . . . .
H22 H 0.774120 0.487183 0.970596 0.100 Uiso 1 1 calc R U . . .
C23 C 0.8709(3) 0.53662(13) 0.8630(2) 0.0845(7) Uani 1 1 d . . . . .
H23 H 0.966003 0.517226 0.883559 0.101 Uiso 1 1 calc R U . . .
C24 C 0.8462(2) 0.58347(11) 0.78071(16) 0.0661(5) Uani 1 1 d . . . . .
H24 H 0.924467 0.596314 0.746784 0.079 Uiso 1 1 calc R U . . .

loop_
_atom_site_aniso_label
_atom_site_aniso_U_11
_atom_site_aniso_U_22
_atom_site_aniso_U_33
_atom_site_aniso_U_23
_atom_site_aniso_U_13
_atom_site_aniso_U_12
F1 0.1103(13) 0.1288(16) 0.181(2) -0.0316(14) -0.0812(13) 0.0231(11)
F2 0.0528(8) 0.232(3) 0.184(2) 0.0505(18) 0.0267(10) 0.0265(11)
F3 0.0714(9) 0.1077(12) 0.227(2) 0.0816(14) -0.0368(11) -0.0014(8)
O1 0.0583(7) 0.0577(7) 0.0518(6) -0.0027(5) 0.0170(5) 0.0072(5)
N1 0.0468(7) 0.0561(8) 0.0549(7) -0.0023(6) 0.0133(6) 0.0038(6)
N2 0.0478(7) 0.0495(7) 0.0500(7) 0.0025(5) 0.0118(5) 0.0056(5)
N3 0.0442(7) 0.0444(7) 0.0611(8) 0.0038(6) 0.0021(6) -0.0009(5)
N4 0.0466(7) 0.0505(8) 0.0728(9) 0.0093(7) 0.0034(6) 0.0017(6)
C25 0.0471(10) 0.0690(13) 0.1074(17) 0.0146(12) -0.0067(10) -0.0023(9)
C1 0.0428(7) 0.0449(8) 0.0454(8) -0.0031(6) 0.0064(6) -0.0013(6)
C2 0.0417(7) 0.0451(8) 0.0481(8) -0.0001(6) 0.0080(6) -0.0011(6)
C3 0.0426(8) 0.0528(9) 0.0507(8) -0.0022(7) 0.0095(6) -0.0015(7)
C4 0.0572(10) 0.0820(13) 0.0610(10) 0.0030(9) 0.0218(8) 0.0006(9)
C5 0.0445(8) 0.0541(9) 0.0454(8) 0.0019(6) 0.0066(6) -0.0022(7)
C6 0.0469(9) 0.0538(9) 0.0645(10) 0.0089(8) 0.0032(7) -0.0016(7)
C7 0.0484(8) 0.0530(9) 0.0498(8) -0.0016(7) 0.0008(6) -0.0049(7)
C8 0.0630(11) 0.0663(12) 0.0656(11) 0.0002(9) 0.0138(9) -0.0134(9)
C9 0.0783(14) 0.0888(17) 0.0815(14) 0.0168(12) 0.0089(11) -0.0286(12)
C10 0.0914(17) 0.0631(14) 0.1093(19) 0.0121(13) -0.0165(14) -0.0253(12)
C11 0.0967(18) 0.0577(13) 0.122(2) -0.0256(13) -0.0045(16) -0.0062(12)
C12 0.0691(12) 0.0683(12) 0.0825(13) -0.0217(10) 0.0101(10) -0.0054(10)
C13 0.0527(9) 0.0460(8) 0.0554(9) 0.0051(7) 0.0049(7) -0.0072(7)
C14 0.0691(12) 0.0612(11) 0.0744(12) -0.0073(9) 0.0047(9) 0.0019(9)
C15 0.0992(17) 0.0677(14) 0.0874(15) -0.0209(11) -0.0014(13) -0.0017(12)
C16 0.0917(16) 0.0704(14) 0.0842(14) -0.0111(11) -0.0083(12) -0.0225(12)
C17 0.0570(11) 0.0823(15) 0.0882(14) 0.0001(12) -0.0024(10) -0.0167(10)
C18 0.0531(10) 0.0619(11) 0.0780(12) -0.0044(9) 0.0062(9) -0.0074(8)
C19 0.0555(9) 0.0417(8) 0.0484(8) -0.0029(6) 0.0042(7) -0.0002(7)
C20 0.0678(11) 0.0498(9) 0.0661(10) 0.0047(8) 0.0176(8) 0.0024(8)
C21 0.1021(16) 0.0526(11) 0.0707(12) 0.0063(9) 0.0272(11) -0.0033(10)
C22 0.1167(19) 0.0609(12) 0.0672(12) 0.0157(10) 0.0040(12) 0.0065(12)
C23 0.0812(14) 0.0815(15) 0.0810(14) 0.0170(12) -0.0092(11) 0.0158(12)
C24 0.0574(10) 0.0681(12) 0.0672(11) 0.0073(9) -0.0018(8) 0.0020(9)

loop_
_atom_type_symbol
_atom_type_description
_atom_type_scat_dispersion_real
_atom_type_scat_dispersion_imag
_atom_type_scat_source
C C 0.0181 0.0091 'International Tables Vol C Tables 4.2.6.8 and 6.1.1.4'
H H 0.0000 0.0000 'International Tables Vol C Tables 4.2.6.8 and 6.1.1.4'
F F 0.0727 0.0534 'International Tables Vol C Tables 4.2.6.8 and 6.1.1.4'
N N 0.0311 0.0180 'International Tables Vol C Tables 4.2.6.8 and 6.1.1.4'
O O 0.0492 0.0322 'International Tables Vol C Tables 4.2.6.8 and 6.1.1.4'

loop_
_geom_angle_atom_site_label_1
_geom_angle_atom_site_label_2
_geom_angle_atom_site_label_3
_geom_angle
_geom_angle_site_symmetry_1
_geom_angle_site_symmetry_3
_geom_angle_publ_flag
C3 N1 N2 107.89(13) . . ?
N1 N2 C19 118.92(13) . . ?
C1 N2 N1 112.76(12) . . ?
C1 N2 C19 128.17(13) . . ?
N4 N3 C2 110.62(12) . . ?
N4 N3 C13 117.24(14) . . ?
C13 N3 C2 123.47(13) . . ?
C6 N4 N3 108.88(14) . . ?
F1 C25 F3 106.6(2) . . ?
F1 C25 C6 112.2(2) . . ?
F2 C25 F1 104.0(2) . . ?
F2 C25 F3 106.4(2) . . ?
F2 C25 C6 113.4(2) . . ?
F3 C25 C6 113.47(17) . . ?
O1 C1 N2 127.93(14) . . ?
O1 C1 C2 127.15(14) . . ?
N2 C1 C2 104.91(12) . . ?
N3 C2 C1 112.17(12) . . ?
N3 C2 C3 118.78(13) . . ?
N3 C2 C5 101.55(12) . . ?
C1 C2 C5 112.33(12) . . ?
C3 C2 C1 101.06(12) . . ?
C3 C2 C5 111.38(13) . . ?
N1 C3 C2 112.50(14) . . ?
N1 C3 C4 122.68(15) . . ?
C4 C3 C2 124.72(15) . . ?
C3 C4 H4A 109.5 . . ?
C3 C4 H4B 109.5 . . ?
C3 C4 H4C 109.5 . . ?
H4A C4 H4B 109.5 . . ?
H4A C4 H4C 109.5 . . ?
H4B C4 H4C 109.5 . . ?
C2 C5 H5 107.3 . . ?
C6 C5 C2 98.46(13) . . ?
C6 C5 H5 107.3 . . ?
C6 C5 C7 120.30(14) . . ?
C7 C5 C2 115.25(13) . . ?
C7 C5 H5 107.3 . . ?
N4 C6 C25 117.72(17) . . ?
N4 C6 C5 114.81(15) . . ?
C25 C6 C5 126.65(17) . . ?
C8 C7 C5 123.12(16) . . ?
C8 C7 C12 118.36(18) . . ?
C12 C7 C5 118.50(17) . . ?
C7 C8 H8 119.8 . . ?
C7 C8 C9 120.4(2) . . ?
C9 C8 H8 119.8 . . ?
C8 C9 H9 119.9 . . ?
C10 C9 C8 120.1(2) . . ?
C10 C9 H9 119.9 . . ?
C9 C10 H10 120.0 . . ?
C11 C10 C9 119.9(2) . . ?
C11 C10 H10 120.0 . . ?
C10 C11 H11 119.8 . . ?
C10 C11 C12 120.4(2) . . ?
C12 C11 H11 119.8 . . ?
C7 C12 C11 120.7(2) . . ?
C7 C12 H12 119.6 . . ?
C11 C12 H12 119.6 . . ?
C14 C13 N3 120.35(16) . . ?
C14 C13 C18 119.45(17) . . ?
C18 C13 N3 120.15(16) . . ?
C13 C14 H14 120.0 . . ?
C15 C14 C13 120.0(2) . . ?
C15 C14 H14 120.0 . . ?
C14 C15 H15 119.7 . . ?
C16 C15 C14 120.6(2) . . ?
C16 C15 H15 119.7 . . ?
C15 C16 H16 120.2 . . ?
C15 C16 C17 119.6(2) . . ?
C17 C16 H16 120.2 . . ?
C16 C17 H17 119.8 . . ?
C16 C17 C18 120.4(2) . . ?
C18 C17 H17 119.8 . . ?
C13 C18 C17 119.9(2) . . ?
C13 C18 H18 120.1 . . ?
C17 C18 H18 120.1 . . ?
C20 C19 N2 119.51(15) . . ?
C24 C19 N2 120.05(16) . . ?
C24 C19 C20 120.44(17) . . ?
C19 C20 H20 120.4 . . ?
C19 C20 C21 119.15(19) . . ?
C21 C20 H20 120.4 . . ?
C20 C21 H21 119.6 . . ?
C22 C21 C20 120.8(2) . . ?
C22 C21 H21 119.6 . . ?
C21 C22 H22 120.1 . . ?
C21 C22 C23 119.8(2) . . ?
C23 C22 H22 120.1 . . ?
C22 C23 H23 119.7 . . ?
C22 C23 C24 120.6(2) . . ?
C24 C23 H23 119.7 . . ?
C19 C24 C23 119.2(2) . . ?
C19 C24 H24 120.4 . . ?
C23 C24 H24 120.4 . . ?

loop_
_geom_bond_atom_site_label_1
_geom_bond_atom_site_label_2
_geom_bond_distance
_geom_bond_site_symmetry_2
_geom_bond_publ_flag
F1 C25 1.298(3) . ?
F2 C25 1.291(3) . ?
F3 C25 1.300(3) . ?
O1 C1 1.2147(18) . ?
N1 N2 1.4169(18) . ?
N1 C3 1.282(2) . ?
N2 C1 1.362(2) . ?
N2 C19 1.421(2) . ?
N3 N4 1.3717(19) . ?
N3 C2 1.467(2) . ?
N3 C13 1.416(2) . ?
N4 C6 1.275(2) . ?
C25 C6 1.486(3) . ?
C1 C2 1.528(2) . ?
C2 C3 1.501(2) . ?
C2 C5 1.569(2) . ?
C3 C4 1.486(2) . ?
C4 H4A 0.9600 . ?
C4 H4B 0.9600 . ?
C4 H4C 0.9600 . ?
C5 H5 0.9800 . ?
C5 C6 1.506(2) . ?
C5 C7 1.511(2) . ?
C7 C8 1.378(3) . ?
C7 C12 1.382(3) . ?
C8 H8 0.9300 . ?
C8 C9 1.393(3) . ?
C9 H9 0.9300 . ?
C9 C10 1.366(4) . ?
C10 H10 0.9300 . ?
C10 C11 1.359(4) . ?
C11 H11 0.9300 . ?
C11 C12 1.383(3) . ?
C12 H12 0.9300 . ?
C13 C14 1.382(3) . ?
C13 C18 1.382(3) . ?
C14 H14 0.9300 . ?
C14 C15 1.381(3) . ?
C15 H15 0.9300 . ?
C15 C16 1.370(4) . ?
C16 H16 0.9300 . ?
C16 C17 1.372(4) . ?
C17 H17 0.9300 . ?
C17 C18 1.386(3) . ?
C18 H18 0.9300 . ?
C19 C20 1.384(2) . ?
C19 C24 1.377(3) . ?
C20 H20 0.9300 . ?
C20 C21 1.384(3) . ?
C21 H21 0.9300 . ?
C21 C22 1.361(4) . ?
C22 H22 0.9300 . ?
C22 C23 1.375(4) . ?
C23 H23 0.9300 . ?
C23 C24 1.382(3) . ?
C24 H24 0.9300 . ?

loop_
_geom_torsion_atom_site_label_1
_geom_torsion_atom_site_label_2
_geom_torsion_atom_site_label_3
_geom_torsion_atom_site_label_4
_geom_torsion
_geom_torsion_site_symmetry_1
_geom_torsion_site_symmetry_2
_geom_torsion_site_symmetry_3
_geom_torsion_site_symmetry_4
_geom_torsion_publ_flag
F1 C25 C6 N4 155.3(2) . . . . ?
F1 C25 C6 C5 -13.7(3) . . . . ?
F2 C25 C6 N4 -87.2(3) . . . . ?
F2 C25 C6 C5 103.8(3) . . . . ?
F3 C25 C6 N4 34.4(3) . . . . ?
F3 C25 C6 C5 -134.6(2) . . . . ?
O1 C1 C2 N3 42.9(2) . . . . ?
O1 C1 C2 C3 170.44(16) . . . . ?
O1 C1 C2 C5 -70.8(2) . . . . ?
N1 N2 C1 O1 -171.57(15) . . . . ?
N1 N2 C1 C2 7.87(17) . . . . ?
N1 N2 C19 C20 -153.32(15) . . . . ?
N1 N2 C19 C24 26.3(2) . . . . ?
N2 N1 C3 C2 -3.68(18) . . . . ?
N2 N1 C3 C4 179.86(15) . . . . ?
N2 C1 C2 N3 -136.56(13) . . . . ?
N2 C1 C2 C3 -9.01(15) . . . . ?
N2 C1 C2 C5 109.79(14) . . . . ?
N2 C19 C20 C21 -179.91(16) . . . . ?
N2 C19 C24 C23 -178.94(18) . . . . ?
N3 N4 C6 C25 -172.44(17) . . . . ?
N3 N4 C6 C5 -2.1(2) . . . . ?
N3 C2 C3 N1 131.08(15) . . . . ?
N3 C2 C3 C4 -52.5(2) . . . . ?
N3 C2 C5 C6 -21.36(14) . . . . ?
N3 C2 C5 C7 -150.72(14) . . . . ?
N3 C13 C14 C15 -175.41(19) . . . . ?
N3 C13 C18 C17 176.23(18) . . . . ?
N4 N3 C2 C1 -97.06(15) . . . . ?
N4 N3 C2 C3 145.54(14) . . . . ?
N4 N3 C2 C5 23.07(16) . . . . ?
N4 N3 C13 C14 11.3(2) . . . . ?
N4 N3 C13 C18 -166.02(16) . . . . ?
C1 N2 C19 C20 31.4(2) . . . . ?
C1 N2 C19 C24 -148.97(18) . . . . ?
C1 C2 C3 N1 7.98(17) . . . . ?
C1 C2 C3 C4 -175.64(16) . . . . ?
C1 C2 C5 C6 98.66(15) . . . . ?
C1 C2 C5 C7 -30.70(19) . . . . ?
C2 N3 N4 C6 -14.24(19) . . . . ?
C2 N3 C13 C14 -133.32(18) . . . . ?
C2 N3 C13 C18 49.4(2) . . . . ?
C2 C5 C6 N4 15.72(19) . . . . ?
C2 C5 C6 C25 -174.99(18) . . . . ?
C2 C5 C7 C8 84.6(2) . . . . ?
C2 C5 C7 C12 -93.54(19) . . . . ?
C3 N1 N2 C1 -2.96(18) . . . . ?
C3 N1 N2 C19 -178.90(14) . . . . ?
C3 C2 C5 C6 -148.79(14) . . . . ?
C3 C2 C5 C7 81.85(17) . . . . ?
C5 C2 C3 N1 -111.50(16) . . . . ?
C5 C2 C3 C4 64.9(2) . . . . ?
C5 C7 C8 C9 -178.45(18) . . . . ?
C5 C7 C12 C11 177.7(2) . . . . ?
C6 C5 C7 C8 -33.0(2) . . . . ?
C6 C5 C7 C12 148.80(18) . . . . ?
C7 C5 C6 N4 141.63(16) . . . . ?
C7 C5 C6 C25 -49.1(3) . . . . ?
C7 C8 C9 C10 0.8(3) . . . . ?
C8 C7 C12 C11 -0.6(3) . . . . ?
C8 C9 C10 C11 -0.5(4) . . . . ?
C9 C10 C11 C12 -0.4(4) . . . . ?
C10 C11 C12 C7 1.0(4) . . . . ?
C12 C7 C8 C9 -0.3(3) . . . . ?
C13 N3 N4 C6 -163.14(15) . . . . ?
C13 N3 C2 C1 49.53(19) . . . . ?
C13 N3 C2 C3 -67.9(2) . . . . ?
C13 N3 C2 C5 169.66(14) . . . . ?
C13 C14 C15 C16 -1.0(4) . . . . ?
C14 C13 C18 C17 -1.1(3) . . . . ?
C14 C15 C16 C17 -0.7(4) . . . . ?
C15 C16 C17 C18 1.5(4) . . . . ?
C16 C17 C18 C13 -0.7(3) . . . . ?
C18 C13 C14 C15 1.9(3) . . . . ?
C19 N2 C1 O1 3.9(3) . . . . ?
C19 N2 C1 C2 -176.66(14) . . . . ?
C19 C20 C21 C22 -1.1(3) . . . . ?
C20 C19 C24 C23 0.6(3) . . . . ?
C20 C21 C22 C23 0.5(4) . . . . ?
C21 C22 C23 C24 0.7(4) . . . . ?
C22 C23 C24 C19 -1.2(4) . . . . ?
C24 C19 C20 C21 0.5(3) . . . . ?
